data_2102558
loop_
_publ_author_name
'Rae, David'
'Linden, Anthony'
'Majchrzak, Agnieszka'
'Mloston, Grzegorz'
'Heimgartner, Heinz'

_publ_section_title
;
Bis(1-chloro-2,2,4,4-tetramethyl-3-oxocyclobutan-1-yl)pentasulfane:
an Occupancy Modulated Structure
;
_journal_issue 4
_journal_name_full 'Acta Crystallographica, Section B'
_journal_page_first 416
_journal_page_last 423
_journal_paper_doi 10.1107/S0108768104010699
_journal_volume 60
_journal_year 2004
_chemical_formula_moiety 'C16 H24 Cl2 O2 S5'
_chemical_formula_sum 'C16 H24 Cl2 O2 S5'
_chemical_formula_weight 479.57
_chemical_name_systematic
;
bis(1-chloro-2,2,4,4-tetramethyl-3-oxocyclobutyl)pentasulfane
;
_space_group_IT_number 14
_symmetry_cell_setting monoclinic
_symmetry_space_group_name_Hall '-P 2yn'
_symmetry_space_group_name_H-M 'P 1 21/n 1'
_atom_sites_solution_primary direct
_atom_sites_solution_secondary difmap
_audit_creation_method SHELXL-97
_cell_angle_alpha 90.00
_cell_angle_beta 99.6985(6)
_cell_angle_gamma 90.00
_cell_formula_units_Z 4
_cell_length_a 11.66660(10)
_cell_length_b 8.13430(10)
_cell_length_c 23.8366(2)
_cell_measurement_reflns_used 39932
_cell_measurement_temperature 160.0(10)
_cell_measurement_theta_max 30.0
_cell_measurement_theta_min 2.0
_cell_volume 2229.75(4)
_computing_cell_refinement 'DENZO-SMN (Otwinowski & Minor, 1997)'
_computing_data_collection 'COLLECT (Nonius, 2000)'
_computing_data_reduction 'DENZO-SMN and SCALEPACK (Otwinowski & Minor, 1997)'
_computing_molecular_graphics 'ORTEPII (Johnson, 1976)'
_computing_publication_material 'SHELXL97 and PLATON (Spek, 2003)'
_computing_structure_refinement 'SHELXL97 (Sheldrick, 1997)'
_computing_structure_solution 'SIR92 (Altomare et al., 1994)'
_diffrn_ambient_temperature 160.0(10)
_diffrn_detector_area_resol_mean 9
_diffrn_measured_fraction_theta_full 0.998
_diffrn_measured_fraction_theta_max 0.998
_diffrn_measurement_device_type 'Nonius KappaCCD area-detector diffractometer'
_diffrn_measurement_method '\w scans with \k offsets'
_diffrn_radiation_monochromator 'horizontally mounted graphite crystal'
_diffrn_radiation_source 'Nonius FR590 sealed tube generator'
_diffrn_radiation_type 'Mo K\a'
_diffrn_radiation_wavelength 0.71073
_diffrn_reflns_av_R_equivalents 0.0532
_diffrn_reflns_av_sigmaI/netI 0.0334
_diffrn_reflns_limit_h_max 16
_diffrn_reflns_limit_h_min -16
_diffrn_reflns_limit_k_max 11
_diffrn_reflns_limit_k_min -11
_diffrn_reflns_limit_l_max 33
_diffrn_reflns_limit_l_min -33
_diffrn_reflns_number 53514
_diffrn_reflns_theta_full 30.03
_diffrn_reflns_theta_max 30.03
_diffrn_reflns_theta_min 2.65
_diffrn_standards_decay_% 0
_diffrn_standards_number 0
_exptl_absorpt_coefficient_mu 0.767
_exptl_absorpt_correction_T_max 0.880
_exptl_absorpt_correction_T_min 0.811
_exptl_absorpt_correction_type multi-scan
_exptl_absorpt_process_details '(Blessing, 1995)'
_exptl_crystal_colour colourless
_exptl_crystal_density_diffrn 1.428
_exptl_crystal_density_method 'not measured'
_exptl_crystal_description prism
_exptl_crystal_F_000 1000
_exptl_crystal_size_max 0.25
_exptl_crystal_size_mid 0.22
_exptl_crystal_size_min 0.17
_refine_diff_density_max 0.312
_refine_diff_density_min -0.286
_refine_ls_extinction_method none
_refine_ls_goodness_of_fit_ref 1.035
_refine_ls_hydrogen_treatment constr
_refine_ls_matrix_type full
_refine_ls_number_parameters 298
_refine_ls_number_reflns 6523
_refine_ls_number_restraints 0
_refine_ls_restrained_S_all 1.035
_refine_ls_R_factor_all 0.0517
_refine_ls_R_factor_gt 0.0325
_refine_ls_shift/su_max 0.001
_refine_ls_shift/su_mean 0.000
_refine_ls_structure_factor_coef Fsqd
_refine_ls_weighting_details 'w=1/[\s^2^(Fo^2^)+(0.0396P)^2^+0.5412P] where P=(Fo^2^+2Fc^2^)/3'
_refine_ls_weighting_scheme calc
_refine_ls_wR_factor_gt 0.0782
_refine_ls_wR_factor_ref 0.0863
_reflns_number_gt 4992
_reflns_number_total 6525
_reflns_threshold_expression 'I > 2\s(I)'
_cod_data_source_file ck5003.cif
_cod_original_sg_symbol_H-M P21/n
_cod_database_code 2102558

loop_
_symmetry_equiv_pos_as_xyz
'x, y, z'
'-x+1/2, y+1/2, -z+1/2'
'-x, -y, -z'
'x-1/2, -y-1/2, z-1/2'

loop_
_atom_site_label
_atom_site_fract_x
_atom_site_fract_y
_atom_site_fract_z
_atom_site_U_iso_or_equiv
_atom_site_adp_type
_atom_site_calc_flag
_atom_site_refinement_flags
_atom_site_occupancy
_atom_site_disorder_assembly
_atom_site_disorder_group
_atom_site_type_symbol
Cl1A 0.33632(5) 1.03916(8) 0.10305(3) 0.03214(13) Uani d P 0.8537(10) A 1 Cl
Cl2A 0.75370(6) 1.24679(9) 0.30670(3) 0.03523(15) Uani d P 0.8537(10) A 1 Cl
S1A 0.29062(5) 0.78998(8) 0.18470(3) 0.02642(12) Uani d P 0.8537(10) A 1 S
S2A 0.33802(4) 0.96808(6) 0.244104(17) 0.03399(12) Uani d P 0.8537(10) A 1 S
S3A 0.50805(5) 1.02907(8) 0.24015(2) 0.03531(14) Uani d P 0.8537(10) A 1 S
S4A 0.60827(4) 0.88265(5) 0.299657(17) 0.02906(11) Uani d P 0.8537(10) A 1 S
S5A 0.64206(6) 1.01331(9) 0.37350(3) 0.02420(13) Uani d P 0.8537(10) A 1 S
O1 -0.04528(8) 0.86186(14) 0.05261(5) 0.0389(3) Uani d . 1 . . O
C1 0.22528(11) 0.90502(16) 0.12333(5) 0.0234(3) Uani d . 1 . . C
C2 0.10502(11) 0.99627(17) 0.12484(6) 0.0249(3) Uani d . 1 . . C
C3 0.05230(11) 0.87918(17) 0.07755(6) 0.0256(3) Uani d . 1 . . C
C4 0.16556(11) 0.79051(17) 0.07283(5) 0.0228(3) Uani d . 1 . . C
C5 0.09905(14) 1.17574(19) 0.10552(7) 0.0357(3) Uani d . 1 . . C
H51 0.1282 1.1851 0.0694 0.054 Uiso calc R 1 . . H
H52 0.1469 1.2435 0.1344 0.054 Uiso calc R 1 . . H
H53 0.0182 1.2137 0.1003 0.054 Uiso calc R 1 . . H
C6 0.05086(14) 0.9757(2) 0.17847(7) 0.0392(4) Uani d . 1 . . C
H61 -0.0309 1.0093 0.1705 0.059 Uiso calc R 1 . . H
H62 0.0928 1.0443 0.2090 0.059 Uiso calc R 1 . . H
H63 0.0559 0.8602 0.1903 0.059 Uiso calc R 1 . . H
C7 0.20316(13) 0.8211(2) 0.01533(6) 0.0349(3) Uani d . 1 . . C
H71 0.1536 0.7573 -0.0142 0.052 Uiso calc R 1 . . H
H72 0.2843 0.7871 0.0172 0.052 Uiso calc R 1 . . H
H73 0.1957 0.9383 0.0060 0.052 Uiso calc R 1 . . H
C8 0.16229(13) 0.60658(17) 0.08510(7) 0.0327(3) Uani d . 1 . . C
H81 0.1329 0.5890 0.1208 0.049 Uiso calc R 1 . . H
H82 0.2409 0.5610 0.0884 0.049 Uiso calc R 1 . . H
H83 0.1110 0.5517 0.0539 0.049 Uiso calc R 1 . . H
Cl2B 0.6560(4) 0.9719(5) 0.39170(17) 0.0343(9) Uani d P 0.1463(10) A 2 Cl
Cl1B 0.2475(3) 0.7590(5) 0.19091(15) 0.0347(8) Uani d P 0.1463(10) A 2 Cl
S5B 0.7081(3) 1.2243(4) 0.31238(15) 0.0280(7) Uani d P 0.1463(10) A 2 S
S4B 0.6507(2) 1.0538(4) 0.25178(10) 0.0358(7) Uani d P 0.1463(10) A 2 S
S3B 0.4812(3) 0.9944(5) 0.25876(16) 0.0405(9) Uani d P 0.1463(10) A 2 S
S2B 0.3774(2) 1.1335(3) 0.19852(11) 0.0342(7) Uani d P 0.1463(10) A 2 S
S1B 0.3510(3) 1.0016(5) 0.12447(15) 0.0281(7) Uani d P 0.1463(10) A 2 S
O2 1.04804(9) 1.12079(15) 0.43930(5) 0.0425(3) Uani d . 1 . . O
C9 0.77769(11) 1.10972(17) 0.36784(5) 0.0232(3) Uani d . 1 . . C
C10 0.83894(11) 1.20318(17) 0.42319(5) 0.0244(3) Uani d . 1 . . C
C11 0.94877(11) 1.10965(18) 0.41590(6) 0.0269(3) Uani d . 1 . . C
C12 0.89018(12) 1.00020(17) 0.36748(6) 0.0262(3) Uani d . 1 . . C
C13 0.84895(14) 1.38945(19) 0.42016(7) 0.0384(4) Uani d . 1 . . C
H131 0.8980 1.4300 0.4549 0.058 Uiso calc R 1 . . H
H132 0.7714 1.4386 0.4167 0.058 Uiso calc R 1 . . H
H133 0.8839 1.4196 0.3870 0.058 Uiso calc R 1 . . H
C14 0.79614(13) 1.1516(2) 0.47797(6) 0.0337(3) Uani d . 1 . . C
H141 0.7948 1.0313 0.4804 0.051 Uiso calc R 1 . . H
H142 0.7176 1.1947 0.4776 0.051 Uiso calc R 1 . . H
H143 0.8487 1.1957 0.5109 0.051 Uiso calc R 1 . . H
C15 0.94744(15) 1.0034(2) 0.31442(7) 0.0428(4) Uani d . 1 . . C
H151 0.9593 1.1176 0.3037 0.064 Uiso calc R 1 . . H
H152 0.8971 0.9475 0.2831 0.064 Uiso calc R 1 . . H
H153 1.0227 0.9470 0.3224 0.064 Uiso calc R 1 . . H
C16 0.88098(14) 0.82255(19) 0.38789(7) 0.0377(4) Uani d . 1 . . C
H161 0.9589 0.7745 0.3969 0.057 Uiso calc R 1 . . H
H162 0.8337 0.7580 0.3578 0.057 Uiso calc R 1 . . H
H163 0.8444 0.8217 0.4220 0.057 Uiso calc R 1 . . H

loop_
_atom_site_aniso_label
_atom_site_aniso_U_11
_atom_site_aniso_U_22
_atom_site_aniso_U_33
_atom_site_aniso_U_12
_atom_site_aniso_U_13
_atom_site_aniso_U_23
Cl1A 0.0277(3) 0.0339(3) 0.0352(3) -0.0101(2) 0.0065(2) 0.0033(2)
Cl2A 0.0358(3) 0.0400(3) 0.0278(2) -0.0058(3) -0.0009(2) 0.01356(19)
S1A 0.0267(3) 0.0267(3) 0.0232(2) 0.0007(2) -0.0033(2) 0.00277(19)
S2A 0.0303(2) 0.0463(3) 0.0234(2) 0.00314(19) -0.00119(16) -0.00881(18)
S3A 0.0348(3) 0.0419(3) 0.0253(3) -0.0082(2) -0.0061(2) -0.0003(2)
S4A 0.0281(2) 0.0307(2) 0.0266(2) -0.00383(17) -0.00066(15) -0.00619(16)
S5A 0.0196(2) 0.0325(3) 0.0202(3) -0.0048(2) 0.0028(2) -0.0017(2)
O1 0.0201(5) 0.0417(7) 0.0511(6) 0.0001(5) -0.0045(4) -0.0002(5)
C1 0.0201(6) 0.0233(7) 0.0253(6) -0.0002(5) 0.0000(5) -0.0003(5)
C2 0.0222(6) 0.0252(7) 0.0270(6) 0.0035(5) 0.0030(5) 0.0003(5)
C3 0.0212(6) 0.0247(7) 0.0299(7) 0.0005(5) 0.0014(5) 0.0036(5)
C4 0.0194(6) 0.0241(7) 0.0233(6) 0.0006(5) -0.0011(5) -0.0018(5)
C5 0.0403(9) 0.0262(8) 0.0397(8) 0.0058(6) 0.0043(7) 0.0005(6)
C6 0.0345(8) 0.0516(10) 0.0342(8) 0.0071(7) 0.0135(7) 0.0033(7)
C7 0.0329(8) 0.0471(10) 0.0237(7) 0.0079(7) 0.0019(6) 0.0026(6)
C8 0.0319(8) 0.0243(7) 0.0398(8) 0.0005(6) 0.0002(6) -0.0042(6)
Cl2B 0.0269(17) 0.039(2) 0.037(2) -0.0126(14) 0.0065(16) 0.0016(15)
Cl1B 0.040(2) 0.0341(18) 0.0275(14) -0.0052(15) -0.0029(14) 0.0123(11)
S5B 0.0350(19) 0.0193(14) 0.0256(14) 0.0021(14) -0.0071(14) -0.0006(10)
S4B 0.0336(14) 0.0474(17) 0.0240(12) 0.0026(12) -0.0020(10) -0.0099(11)
S3B 0.041(2) 0.046(2) 0.0297(19) -0.0080(15) -0.0070(14) -0.0032(15)
S2B 0.0322(13) 0.0325(14) 0.0344(13) -0.0038(11) -0.0048(10) -0.0059(10)
S1B 0.0215(14) 0.0350(19) 0.0282(18) -0.0071(12) 0.0052(13) -0.0001(13)
O2 0.0211(5) 0.0507(7) 0.0513(7) 0.0005(5) -0.0066(5) -0.0012(6)
C9 0.0214(6) 0.0245(7) 0.0223(6) -0.0010(5) -0.0005(5) 0.0023(5)
C10 0.0212(6) 0.0256(7) 0.0241(6) -0.0003(5) -0.0027(5) -0.0025(5)
C11 0.0215(6) 0.0277(7) 0.0304(7) -0.0011(5) 0.0008(5) 0.0031(6)
C12 0.0218(6) 0.0267(7) 0.0307(7) 0.0008(5) 0.0063(5) -0.0012(5)
C13 0.0383(8) 0.0263(8) 0.0485(9) -0.0039(7) 0.0012(7) -0.0069(7)
C14 0.0331(8) 0.0443(9) 0.0221(6) 0.0064(7) 0.0001(6) -0.0007(6)
C15 0.0356(8) 0.0571(11) 0.0395(9) -0.0042(8) 0.0168(7) -0.0077(8)
C16 0.0351(8) 0.0263(8) 0.0520(9) 0.0057(6) 0.0081(7) 0.0020(7)

loop_
_atom_type_symbol
_atom_type_description
_atom_type_scat_dispersion_real
_atom_type_scat_dispersion_imag
_atom_type_scat_source
C C 0.0033 0.0016
; International Tables for Crystallography (1992).
Vol. C, Tables 4.2.6.8 and 6.1.1.4
;
H H 0.0000 0.0000
; International Tables for Crystallography (1992).
Vol. C, Tables 4.2.6.8 and 6.1.1.4
;
Cl Cl 0.1484 0.1585
; International Tables for Crystallography (1992).
Vol. C, Tables 4.2.6.8 and 6.1.1.4
;
O O 0.0106 0.0060
; International Tables for Crystallography (1992).
Vol. C, Tables 4.2.6.8 and 6.1.1.4
;
S S 0.1246 0.1234
; International Tables for Crystallography (1992).
Vol. C, Tables 4.2.6.8 and 6.1.1.4
;

loop_
_geom_angle_atom_site_label_1
_geom_angle_atom_site_label_2
_geom_angle_atom_site_label_3
_geom_angle
C1 S1A S2A 102.95(5)
S1A S2A S3A 106.86(3)
S4A S3A S2A 105.56(3)
S5A S4A S3A 107.35(3)
C9 S5A S4A 102.02(5)
C4 C1 C2 90.85(9)
C4 C1 S1B 124.33(15)
C2 C1 S1B 123.92(17)
C4 C1 S1A 112.59(9)
C2 C1 S1A 118.64(9)
C4 C1 Cl1A 113.04(9)
C2 C1 Cl1A 113.30(9)
S1A C1 Cl1A 107.79(7)
C4 C1 Cl1B 104.20(14)
C2 C1 Cl1B 104.83(14)
S1B C1 Cl1B 106.02(17)
C3 C2 C6 112.21(12)
C3 C2 C5 112.44(11)
C6 C2 C5 110.64(12)
C3 C2 C1 86.53(9)
C6 C2 C1 117.25(11)
C5 C2 C1 115.70(12)
O1 C3 C2 132.11(13)
O1 C3 C4 131.96(13)
C2 C3 C4 95.93(10)
C3 C4 C8 113.53(11)
C3 C4 C7 111.85(11)
C8 C4 C7 110.57(12)
C3 C4 C1 86.66(9)
C8 C4 C1 116.86(11)
C7 C4 C1 115.42(11)
C2 C5 H51 109.5
C2 C5 H52 109.5
H51 C5 H52 109.5
C2 C5 H53 109.5
H51 C5 H53 109.5
H52 C5 H53 109.5
C2 C6 H61 109.5
C2 C6 H62 109.5
H61 C6 H62 109.5
C2 C6 H63 109.5
H61 C6 H63 109.5
H62 C6 H63 109.5
C4 C7 H71 109.5
C4 C7 H72 109.5
H71 C7 H72 109.5
C4 C7 H73 109.5
H71 C7 H73 109.5
H72 C7 H73 109.5
C4 C8 H81 109.5
C4 C8 H82 109.5
H81 C8 H82 109.5
C4 C8 H83 109.5
H81 C8 H83 109.5
H82 C8 H83 109.5
C9 S5B S4B 103.56(19)
S5B S4B S3B 107.85(19)
S2B S3B S4B 105.9(2)
S1B S2B S3B 107.46(19)
C1 S1B S2B 105.5(2)
C10 C9 C12 90.94(9)
C10 C9 S5B 118.15(15)
C12 C9 S5B 126.02(16)
C10 C9 S5A 115.31(9)
C12 C9 S5A 119.75(10)
C10 C9 Cl2A 111.10(9)
C12 C9 Cl2A 110.82(9)
S5A C9 Cl2A 108.06(7)
C10 C9 Cl2B 106.19(15)
C12 C9 Cl2B 108.63(16)
S5B C9 Cl2B 105.24(18)
C13 C10 C11 114.74(12)
C13 C10 C14 110.58(12)
C11 C10 C14 111.16(11)
C13 C10 C9 117.74(11)
C11 C10 C9 86.31(10)
C14 C10 C9 114.32(11)
O2 C11 C10 132.24(13)
O2 C11 C12 132.04(14)
C10 C11 C12 95.70(10)
C11 C12 C15 114.47(12)
C11 C12 C16 110.87(12)
C15 C12 C16 110.02(13)
C11 C12 C9 86.21(10)
C15 C12 C9 118.19(12)
C16 C12 C9 115.14(11)
C10 C13 H131 109.5
C10 C13 H132 109.5
H131 C13 H132 109.5
C10 C13 H133 109.5
H131 C13 H133 109.5
H132 C13 H133 109.5
C10 C14 H141 109.5
C10 C14 H142 109.5
H141 C14 H142 109.5
C10 C14 H143 109.5
H141 C14 H143 109.5
H142 C14 H143 109.5
C12 C15 H151 109.5
C12 C15 H152 109.5
H151 C15 H152 109.5
C12 C15 H153 109.5
H151 C15 H153 109.5
H152 C15 H153 109.5
C12 C16 H161 109.5
C12 C16 H162 109.5
H161 C16 H162 109.5
C12 C16 H163 109.5
H161 C16 H163 109.5
H162 C16 H163 109.5

loop_
_geom_bond_atom_site_label_1
_geom_bond_atom_site_label_2
_geom_bond_distance
Cl1A C1 1.8204(14)
Cl2A C9 1.8188(14)
S1A C1 1.7946(14)
S1A S2A 2.0361(7)
S2A S3A 2.0623(8)
S3A S4A 2.0589(8)
S4A S5A 2.0370(8)
S5A C9 1.7914(15)
O1 C3 1.2004(16)
C1 C4 1.5873(18)
C1 C2 1.5930(18)
C1 S1B 1.660(4)
C1 Cl1B 1.983(4)
C2 C3 1.5240(19)
C2 C6 1.528(2)
C2 C5 1.529(2)
C3 C4 1.5261(18)
C4 C8 1.5262(19)
C4 C7 1.5282(18)
C5 H51 0.9800
C5 H52 0.9800
C5 H53 0.9800
C6 H61 0.9800
C6 H62 0.9800
C6 H63 0.9800
C7 H71 0.9800
C7 H72 0.9800
C7 H73 0.9800
C8 H81 0.9800
C8 H82 0.9800
C8 H83 0.9800
Cl2B C9 1.966(4)
S5B C9 1.707(4)
S5B S4B 2.033(4)
S4B S3B 2.070(5)
S3B S2B 2.054(5)
S2B S1B 2.044(4)
O2 C11 1.2012(16)
C9 C10 1.5847(18)
C9 C12 1.5874(18)
C10 C13 1.522(2)
C10 C11 1.5251(19)
C10 C14 1.5331(19)
C11 C12 1.5251(19)
C12 C15 1.527(2)
C12 C16 1.534(2)
C13 H131 0.9800
C13 H132 0.9800
C13 H133 0.9800
C14 H141 0.9800
C14 H142 0.9800
C14 H143 0.9800
C15 H151 0.9800
C15 H152 0.9800
C15 H153 0.9800
C16 H161 0.9800
C16 H162 0.9800
C16 H163 0.9800

loop_
_geom_torsion_atom_site_label_1
_geom_torsion_atom_site_label_2
_geom_torsion_atom_site_label_3
_geom_torsion_atom_site_label_4
_geom_torsion
C1 S1A S2A S3A -93.20(5)
S1A S2A S3A S4A -92.85(4)
S2A S3A S4A S5A -93.34(4)
S3A S4A S5A C9 -92.40(6)
S2A S1A C1 C4 -172.41(8)
S2A S1A C1 C2 -68.21(10)
S2A S1A C1 Cl1A 62.23(7)
C4 C1 C2 C3 1.55(9)
S1B C1 C2 C3 135.15(18)
S1A C1 C2 C3 -114.92(10)
Cl1A C1 C2 C3 117.18(9)
Cl1B C1 C2 C3 -103.39(14)
C4 C1 C2 C6 114.80(13)
S1B C1 C2 C6 -111.6(2)
S1A C1 C2 C6 -1.67(17)
Cl1A C1 C2 C6 -129.57(12)
Cl1B C1 C2 C6 9.87(18)
C4 C1 C2 C5 -111.73(12)
S1B C1 C2 C5 21.9(2)
S1A C1 C2 C5 131.80(11)
Cl1A C1 C2 C5 3.90(15)
Cl1B C1 C2 C5 143.34(15)
C6 C2 C3 O1 60.0(2)
C5 C2 C3 O1 -65.5(2)
C1 C2 C3 O1 178.07(16)
C6 C2 C3 C4 -119.69(12)
C5 C2 C3 C4 114.81(12)
C1 C2 C3 C4 -1.62(10)
O1 C3 C4 C8 -60.1(2)
C2 C3 C4 C8 119.54(12)
O1 C3 C4 C7 65.8(2)
C2 C3 C4 C7 -114.47(12)
O1 C3 C4 C1 -178.07(16)
C2 C3 C4 C1 1.62(10)
C2 C1 C4 C3 -1.54(9)
S1B C1 C4 C3 -134.86(19)
S1A C1 C4 C3 120.14(9)
Cl1A C1 C4 C3 -117.41(10)
Cl1B C1 C4 C3 103.98(14)
C2 C1 C4 C8 -116.30(12)
S1B C1 C4 C8 110.4(2)
S1A C1 C4 C8 5.39(15)
Cl1A C1 C4 C8 127.83(11)
Cl1B C1 C4 C8 -10.77(18)
C2 C1 C4 C7 111.10(12)
S1B C1 C4 C7 -22.2(2)
S1A C1 C4 C7 -127.21(11)
Cl1A C1 C4 C7 -4.76(14)
Cl1B C1 C4 C7 -143.37(16)
C9 S5B S4B S3B 94.6(2)
S5B S4B S3B S2B 97.6(2)
S4B S3B S2B S1B 88.6(2)
C4 C1 S1B S2B 178.09(13)
C2 C1 S1B S2B 59.4(2)
Cl1B C1 S1B S2B -61.6(2)
S3B S2B S1B C1 95.3(2)
S4B S5B C9 C10 177.81(14)
S4B S5B C9 C12 63.5(2)
S4B S5B C9 Cl2B -63.9(2)
S4A S5A C9 C10 -171.78(8)
S4A S5A C9 C12 -64.84(10)
S4A S5A C9 Cl2A 63.26(7)
C12 C9 C10 C13 122.89(13)
S5B C9 C10 C13 -9.6(2)
S5A C9 C10 C13 -113.27(13)
Cl2A C9 C10 C13 10.09(15)
Cl2B C9 C10 C13 -127.39(18)
C12 C9 C10 C11 6.80(10)
S5B C9 C10 C11 -125.72(18)
S5A C9 C10 C11 130.63(10)
Cl2A C9 C10 C11 -106.00(10)
Cl2B C9 C10 C11 116.52(16)
C12 C9 C10 C14 -104.78(12)
S5B C9 C10 C14 122.71(19)
S5A C9 C10 C14 19.06(15)
Cl2A C9 C10 C14 142.43(10)
Cl2B C9 C10 C14 4.95(19)
C13 C10 C11 O2 52.4(2)
C14 C10 C11 O2 -74.0(2)
C9 C10 C11 O2 171.35(17)
C13 C10 C11 C12 -126.04(13)
C14 C10 C11 C12 107.57(12)
C9 C10 C11 C12 -7.11(10)
O2 C11 C12 C15 -52.0(2)
C10 C11 C12 C15 126.44(13)
O2 C11 C12 C16 73.1(2)
C10 C11 C12 C16 -108.39(12)
O2 C11 C12 C9 -171.37(17)
C10 C11 C12 C9 7.10(10)
C10 C9 C12 C11 -6.80(10)
S5B C9 C12 C11 119.74(18)
S5A C9 C12 C11 -126.92(10)
Cl2A C9 C12 C11 106.25(10)
Cl2B C9 C12 C11 -114.25(16)
C10 C9 C12 C15 -122.61(13)
S5B C9 C12 C15 3.9(2)
S5A C9 C12 C15 117.27(13)
Cl2A C9 C12 C15 -9.57(16)
Cl2B C9 C12 C15 129.94(17)
C10 C9 C12 C16 104.50(13)
S5B C9 C12 C16 -128.96(19)
S5A C9 C12 C16 -15.62(16)
Cl2A C9 C12 C16 -142.46(11)
Cl2B C9 C12 C16 -2.9(2)
